data_7019070
loop_
_publ_author_name
'Suttil, James A.'
'McGuinness, David S.'
'Pichler, Markus'
'Gardiner, Michael G.'
'Morgan, David H.'
'Evans, Stephen J.'

_publ_section_title
;
 Preparation and structures of aryloxy- and alkoxy-Ti(iv) complexes and
 their evaluation in ethylene oligomerisation and polymerisation.
;
_journal_issue 22
_journal_name_full 'Dalton transactions (Cambridge, England : 2003)'
_journal_page_first 6625
_journal_page_last 6633
_journal_paper_doi 10.1039/c2dt11737a
_journal_volume 41
_journal_year 2012
_chemical_formula_moiety 'C7 H15 Cl3 O3 Ti'
_chemical_formula_sum 'C7 H15 Cl3 O3 Ti'
_chemical_formula_weight 301.44
_chemical_name_systematic
;
?
;
_space_group_IT_number 61
_symmetry_cell_setting orthorhombic
_symmetry_Int_Tables_number 61
_symmetry_space_group_name_Hall '-P 2ac 2ab'
_symmetry_space_group_name_H-M 'P b c a'
_atom_sites_solution_hydrogens geom
_atom_sites_solution_primary direct
_atom_sites_solution_secondary difmap
_audit_creation_method SHELXL-97
_cell_angle_alpha 90.00
_cell_angle_beta 90.00
_cell_angle_gamma 90.00
_cell_formula_units_Z 8
_cell_length_a 13.6280(7)
_cell_length_b 13.1540(8)
_cell_length_c 13.825(3)
_cell_measurement_reflns_used 22216
_cell_measurement_temperature 100(2)
_cell_measurement_theta_max 26.23
_cell_measurement_theta_min 2.84
_cell_volume 2478.3(6)
_computing_cell_refinement XDS
_computing_data_collection BLU-ICE
_computing_data_reduction XDS
_computing_molecular_graphics
;
'X-SEED (Barbour, 2008) and ORTEPIII (Farrugia, 1998)'
;
_computing_publication_material 'WinGX (Farrugia, 1999)'
_computing_structure_refinement 'SHELXL-97 (Sheldrick, 1997)'
_computing_structure_solution 'SHELXS-97 (Sheldrick, 1990)'
_diffrn_ambient_temperature 100(2)
_diffrn_detector_area_resol_mean 'ADSC Q315'
_diffrn_measured_fraction_theta_full 0.952
_diffrn_measured_fraction_theta_max 0.952
_diffrn_measurement_device_type '3-ID1 Australian Synchrotron'
_diffrn_measurement_method Rotation
_diffrn_radiation_monochromator Si<111>
_diffrn_radiation_source 'Synchrotron ID'
_diffrn_radiation_type Synchrotron
_diffrn_radiation_wavelength 0.77488
_diffrn_reflns_av_R_equivalents 0.0616
_diffrn_reflns_av_sigmaI/netI 0.0272
_diffrn_reflns_limit_h_max 15
_diffrn_reflns_limit_h_min -15
_diffrn_reflns_limit_k_max 14
_diffrn_reflns_limit_k_min -14
_diffrn_reflns_limit_l_max 14
_diffrn_reflns_limit_l_min -14
_diffrn_reflns_number 24737
_diffrn_reflns_theta_full 26.23
_diffrn_reflns_theta_max 26.23
_diffrn_reflns_theta_min 2.84
_exptl_absorpt_coefficient_mu 1.317
_exptl_absorpt_correction_type none
_exptl_crystal_colour yellow
_exptl_crystal_density_diffrn 1.616
_exptl_crystal_density_method 'not measured'
_exptl_crystal_description prism
_exptl_crystal_F_000 1232
_exptl_crystal_size_max 0.04
_exptl_crystal_size_mid 0.04
_exptl_crystal_size_min 0.04
_refine_diff_density_max 0.243
_refine_diff_density_min -0.389
_refine_diff_density_rms 0.059
_refine_ls_extinction_method none
_refine_ls_goodness_of_fit_ref 1.063
_refine_ls_hydrogen_treatment constr
_refine_ls_matrix_type full
_refine_ls_number_parameters 146
_refine_ls_number_reflns 1832
_refine_ls_number_restraints 0
_refine_ls_restrained_S_all 1.063
_refine_ls_R_factor_all 0.0275
_refine_ls_R_factor_gt 0.0265
_refine_ls_shift/su_max 0.001
_refine_ls_shift/su_mean 0.000
_refine_ls_structure_factor_coef Fsqd
_refine_ls_weighting_details 'calc w=1/[\s^2^(Fo^2^)+(0.0302P)^2^+2.4654P] where P=(Fo^2^+2Fc^2^)/3'
_refine_ls_weighting_scheme calc
_refine_ls_wR_factor_gt 0.0671
_refine_ls_wR_factor_ref 0.0677
_reflns_number_gt 1751
_reflns_number_total 1832
_reflns_threshold_expression >2sigma(I)
_cod_data_source_file c2dt11737a.txt
_cod_data_source_block d:\as8e3\new\new
_cod_original_cell_volume 2478.3(5)
_cod_database_code 7019070

loop_
_symmetry_equiv_pos_as_xyz
'x, y, z'
'-x+1/2, -y, z+1/2'
'x+1/2, -y+1/2, -z'
'-x, y+1/2, -z+1/2'
'-x, -y, -z'
'x-1/2, y, -z-1/2'
'-x-1/2, y-1/2, z'
'x, -y-1/2, z-1/2'

loop_
_atom_site_label
_atom_site_type_symbol
_atom_site_fract_x
_atom_site_fract_y
_atom_site_fract_z
_atom_site_U_iso_or_equiv
_atom_site_adp_type
_atom_site_occupancy
_atom_site_symmetry_multiplicity
_atom_site_calc_flag
_atom_site_refinement_flags
_atom_site_disorder_assembly
_atom_site_disorder_group
Ti1 Ti 0.06004(3) 0.20852(3) 0.71594(3) 0.01569(14) Uani 1 1 d . A .
Cl1 Cl 0.14567(4) 0.12207(4) 0.60119(4) 0.02189(16) Uani 1 1 d . . .
Cl2 Cl -0.04010(4) 0.29730(4) 0.61141(4) 0.02991(17) Uani 1 1 d . . .
Cl3 Cl 0.16453(4) 0.34839(4) 0.73370(4) 0.02604(16) Uani 1 1 d . . .
O1 O -0.02849(11) 0.10923(11) 0.74433(11) 0.0227(3) Uani 1 1 d . . .
O2 O -0.02070(11) 0.27015(11) 0.83927(11) 0.0200(3) Uani 1 1 d . . .
O3 O 0.14873(10) 0.14242(11) 0.82497(11) 0.0197(3) Uani 1 1 d . . .
C1 C -0.08283(17) 0.10455(18) 0.83253(18) 0.0292(5) Uani 1 1 d . . .
H1A H -0.0425 0.0737 0.8844 0.035 Uiso 1 1 calc R . .
H1B H -0.1427 0.0630 0.8239 0.035 Uiso 1 1 calc R . .
C2 C -0.10955(16) 0.21194(17) 0.85829(17) 0.0241(5) Uani 1 1 d . . .
H2A H -0.1646 0.2365 0.8178 0.029 Uiso 1 1 calc R . .
H2B H -0.1286 0.2171 0.9272 0.029 Uiso 1 1 calc R . .
C3 C -0.03138(18) 0.37450(17) 0.87232(18) 0.0276(5) Uani 1 1 d . . .
H3A H 0.0292 0.4121 0.8589 0.041 Uiso 1 1 calc R . .
H3B H -0.0443 0.3750 0.9421 0.041 Uiso 1 1 calc R . .
H3C H -0.0863 0.4067 0.8383 0.041 Uiso 1 1 calc R . .
C4A C 0.16585(18) 0.03193(16) 0.82879(17) 0.0263(5) Uani 0.717(15) 1 d P A 1
H4A H 0.2201 0.0121 0.7851 0.032 Uiso 0.717(15) 1 calc PR A 1
H4B H 0.1060 -0.0059 0.8100 0.032 Uiso 0.717(15) 1 calc PR A 1
C4B C 0.16585(18) 0.03193(16) 0.82879(17) 0.0263(5) Uani 0.283(15) 1 d P A 2
H4B1 H 0.1930 0.0067 0.7668 0.032 Uiso 0.283(15) 1 calc PR A 2
H4B2 H 0.1043 -0.0051 0.8432 0.032 Uiso 0.283(15) 1 calc PR A 2
C5A C 0.1925(6) 0.0111(3) 0.9336(4) 0.0334(14) Uani 0.717(15) 1 d P A 1
H5A H 0.2347 -0.0498 0.9393 0.040 Uiso 0.717(15) 1 calc PR A 1
H5B H 0.1330 0.0015 0.9737 0.040 Uiso 0.717(15) 1 calc PR A 1
C5B C 0.2413(13) 0.0193(10) 0.9122(10) 0.031(3) Uani 0.283(15) 1 d P A 2
H8A H 0.2376 -0.0488 0.9424 0.037 Uiso 0.283(15) 1 calc PR A 2
H8B H 0.3094 0.0327 0.8905 0.037 Uiso 0.283(15) 1 calc PR A 2
C6A C 0.2476(6) 0.1068(4) 0.9628(5) 0.0315(14) Uani 0.717(15) 1 d P A 1
H6A H 0.2480 0.1156 1.0339 0.038 Uiso 0.717(15) 1 calc PR A 1
H6B H 0.3161 0.1054 0.9390 0.038 Uiso 0.717(15) 1 calc PR A 1
C6B C 0.2038(13) 0.1013(12) 0.9782(10) 0.028(3) Uani 0.283(15) 1 d P A 2
H9A H 0.1413 0.0806 1.0090 0.034 Uiso 0.283(15) 1 calc PR A 2
H9B H 0.2523 0.1171 1.0294 0.034 Uiso 0.283(15) 1 calc PR A 2
C7A C 0.18877(18) 0.19019(18) 0.91362(17) 0.0269(5) Uani 0.717(15) 1 d P A 1
H7A H 0.1351 0.2142 0.9561 0.032 Uiso 0.717(15) 1 calc PR A 1
H7B H 0.2314 0.2486 0.8971 0.032 Uiso 0.717(15) 1 calc PR A 1
C7B C 0.18877(18) 0.19019(18) 0.91362(17) 0.0269(5) Uani 0.283(15) 1 d P A 2
H7B1 H 0.1416 0.2391 0.9419 0.032 Uiso 0.283(15) 1 calc PR A 2
H7B2 H 0.2514 0.2256 0.9003 0.032 Uiso 0.283(15) 1 calc PR A 2

loop_
_atom_site_aniso_label
_atom_site_aniso_U_11
_atom_site_aniso_U_22
_atom_site_aniso_U_33
_atom_site_aniso_U_23
_atom_site_aniso_U_13
_atom_site_aniso_U_12
Ti1 0.0157(2) 0.0155(2) 0.0159(2) -0.00029(13) -0.00046(14) 0.00116(14)
Cl1 0.0247(3) 0.0225(3) 0.0184(3) -0.0018(2) 0.0033(2) 0.0039(2)
Cl2 0.0333(3) 0.0291(3) 0.0273(4) 0.0018(2) -0.0084(2) 0.0110(2)
Cl3 0.0264(3) 0.0181(3) 0.0336(4) -0.0005(2) 0.0011(2) -0.0048(2)
O1 0.0228(8) 0.0239(8) 0.0213(9) -0.0046(6) -0.0003(6) 0.0000(6)
O2 0.0196(7) 0.0168(7) 0.0237(9) -0.0024(6) 0.0022(6) 0.0007(6)
O3 0.0252(8) 0.0154(7) 0.0184(8) -0.0024(6) -0.0052(6) 0.0022(6)
C1 0.0262(12) 0.0289(13) 0.0325(14) -0.0010(10) 0.0062(10) -0.0083(10)
C2 0.0187(11) 0.0315(12) 0.0222(13) -0.0016(9) 0.0021(9) -0.0021(9)
C3 0.0330(13) 0.0205(12) 0.0293(14) -0.0059(9) 0.0050(10) 0.0052(10)
C4A 0.0364(13) 0.0151(11) 0.0274(14) -0.0020(9) -0.0072(10) 0.0069(9)
C4B 0.0364(13) 0.0151(11) 0.0274(14) -0.0020(9) -0.0072(10) 0.0069(9)
C5A 0.042(4) 0.027(2) 0.032(3) 0.0092(17) -0.017(2) -0.006(2)
C5B 0.032(7) 0.028(5) 0.033(7) 0.002(4) -0.010(6) 0.007(6)
C6A 0.028(3) 0.035(2) 0.032(3) 0.0019(17) -0.016(3) -0.004(3)
C6B 0.017(7) 0.045(7) 0.024(6) -0.003(4) -0.013(5) 0.009(6)
C7A 0.0323(13) 0.0270(12) 0.0213(13) -0.0078(9) -0.0111(10) -0.0020(10)
C7B 0.0323(13) 0.0270(12) 0.0213(13) -0.0078(9) -0.0111(10) -0.0020(10)

loop_
_atom_type_symbol
_atom_type_description
_atom_type_scat_dispersion_real
_atom_type_scat_dispersion_imag
_atom_type_scat_source
C C 0.0033 0.0016 'International Tables Vol C Tables 4.2.6.8 and 6.1.1.4'
H H 0.0000 0.0000 'International Tables Vol C Tables 4.2.6.8 and 6.1.1.4'
O O 0.0106 0.0060 'International Tables Vol C Tables 4.2.6.8 and 6.1.1.4'
Cl Cl 0.1484 0.1585 'International Tables Vol C Tables 4.2.6.8 and 6.1.1.4'
Ti Ti 0.2776 0.4457 'International Tables Vol C Tables 4.2.6.8 and 6.1.1.4'

loop_
_geom_angle_atom_site_label_1
_geom_angle_atom_site_label_2
_geom_angle_atom_site_label_3
_geom_angle
O1 Ti1 O3 86.00(6)
O1 Ti1 O2 76.37(6)
O3 Ti1 O2 83.36(6)
O1 Ti1 Cl1 97.57(5)
O3 Ti1 Cl1 89.91(4)
O2 Ti1 Cl1 171.20(4)
O1 Ti1 Cl2 96.10(5)
O3 Ti1 Cl2 172.56(4)
O2 Ti1 Cl2 90.18(4)
Cl1 Ti1 Cl2 96.88(3)
O1 Ti1 Cl3 160.87(6)
O3 Ti1 Cl3 84.31(4)
O2 Ti1 Cl3 86.15(4)
Cl1 Ti1 Cl3 98.87(2)
Cl2 Ti1 Cl3 91.59(2)
C1 O1 Ti1 123.96(13)
C3 O2 C2 110.88(16)
C3 O2 Ti1 130.23(13)
C2 O2 Ti1 111.37(12)
C4A O3 C7A 109.30(16)
C4A O3 Ti1 121.39(12)
C7A O3 Ti1 128.65(12)
O1 C1 C2 106.73(18)
O2 C2 C1 104.49(17)
O3 C4A C5A 104.5(2)
C4A C5A C6A 102.8(4)
C7A C6A C5A 102.6(5)
O3 C7A C6A 105.0(3)

loop_
_geom_bond_atom_site_label_1
_geom_bond_atom_site_label_2
_geom_bond_distance
Ti1 O1 1.8209(15)
Ti1 O3 2.1186(15)
Ti1 O2 2.1852(15)
Ti1 Cl1 2.2741(7)
Ti1 Cl2 2.3053(7)
Ti1 Cl3 2.3394(6)
O1 C1 1.428(3)
O2 C3 1.454(3)
O2 C2 1.457(3)
O3 C4A 1.473(3)
O3 C7A 1.482(3)
C1 C2 1.502(3)
C4A C5A 1.519(5)
C5A C6A 1.521(9)
C5B C6B 1.50(2)
C6A C7A 1.520(6)
